data_1510103
loop_
_publ_author_name
'Wickleder, M.S.'
'Esser, K.'

_publ_section_title
;
 Synthese und Kristallstruktur von Cs Au (S O4)2
;
_journal_name_full 'Zeitschrift fuer Anorganische und Allgemeine Chemie'
_journal_page_first 911
_journal_page_last 912
_journal_paper_doi 10.1002/1521-3749(200206)628:5<911::AID-ZAAC911>3.0.CO;2-3
_journal_volume 628
_journal_year 2002
_chemical_formula_sum 'Au Cs O8 S2'
_chemical_name_systematic 'Cs Au (S O4)2'
_space_group_IT_number 14
_symmetry_space_group_name_Hall '-P 2ybc'
_symmetry_space_group_name_H-M 'P 1 21/c 1'
_cell_angle_alpha 90
_cell_angle_beta 111.078
_cell_angle_gamma 90
_cell_formula_units_Z 4
_cell_length_a 10.2971
_cell_length_b 8.934
_cell_length_c 9.01
_cell_volume 773.410
_citation_journal_id_ASTM ZAACAB
_cod_data_source_file gold_157.cif
_cod_data_source_block Au1Cs1O8S2
_cod_original_cell_volume 773.4104
_cod_original_formula_sum 'Au1 Cs1 O8 S2'
_cod_database_code 1510103

loop_
_symmetry_equiv_pos_as_xyz
x,y,z
-x,y+1/2,-z+1/2
-x,-y,-z
x,-y-1/2,z-1/2

loop_
_atom_site_label
_atom_site_type_symbol
_atom_site_fract_x
_atom_site_fract_y
_atom_site_fract_z
_atom_site_occupancy
_atom_site_U_iso_or_equiv
Cs1 Cs+1 0.75588 0.64393 0.11128 1 0.0
Au1 Au+3 0.71122 0.14608 0.13341 1 0.0
O5 O-2 0.8665 0.4014 0.3982 1 0.0
O4 O-2 0.5481 0.1526 0.9335 1 0.0
O7 O-2 0.8802 0.3635 0.829 1 0.0
O1 O-2 0.6118 0.5961 0.3671 1 0.0
S1 S+6 0.4739 0.9683 0.197 1 0.0
O3 O-2 0.6288 0.0019 0.2455 1 0.0
O6 O-2 0.9587 -0.2334 0.4333 1 0.0
O2 O-2 0.5422 0.0985 0.664 1 0.0
S2 S+6 0.903 0.2447 0.9598 1 0.0
O8 O-2 0.796 0.2969 0.0379 1 0.0
